data_7024109
loop_
_publ_author_name
'Gao, Yingning'
'Li, Renjie'
'Dong, Shuai'
'Bian, Yongzhong'
'Jiang, Jianzhuang'

_publ_section_title
;
 Bis[1,4,8,11,15,18,22,25-octa(butyloxyl)phthalocyaninato] rare earth
 double-decker complexes: synthesis, spectroscopy, and molecular
 structure.
;
_journal_issue 5
_journal_name_full 'Dalton transactions (Cambridge, England : 2003)'
_journal_page_first 1321
_journal_page_last 1327
_journal_paper_doi 10.1039/b911178f
_journal_volume 39
_journal_year 2010
_chemical_formula_moiety 'C128 H160 Eu N16 O16'
_chemical_formula_sum 'C128 H160 Eu N16 O16'
_chemical_formula_weight 2330.68
_chemical_name_common
;
'homoleptic bis(1,4,8,11,15,18,22,25-
octa(butyloxy)phthalocyaninato) europium do
;
_chemical_name_systematic
;
?
;
_space_group_IT_number 14
_symmetry_cell_setting monoclinic
_symmetry_space_group_name_Hall '-P 2ybc'
_symmetry_space_group_name_H-M 'P 1 21/c 1'
_atom_sites_solution_hydrogens geom
_atom_sites_solution_primary direct
_atom_sites_solution_secondary difmap
_audit_creation_method SHELXL-97
_cell_angle_alpha 90.00
_cell_angle_beta 105.039(2)
_cell_angle_gamma 90.00
_cell_formula_units_Z 4
_cell_length_a 18.8556(8)
_cell_length_b 33.6405(14)
_cell_length_c 22.3824(9)
_cell_measurement_reflns_used 7849
_cell_measurement_temperature 298(2)
_cell_measurement_theta_max 17.319
_cell_measurement_theta_min 2.054
_cell_volume 13711.2(10)
_computing_cell_refinement 'SAINT-Plus (Bruker, 2001)'
_computing_data_collection 'APEX2 (Bruker, 2004)'
_computing_data_reduction SAINT-Plus
_computing_molecular_graphics 'XP (Sheldrick, 1998)'
_computing_publication_material XP
_computing_structure_refinement 'SHELXL-97 (Sheldrick, 1997)'
_computing_structure_solution 'SHELXL-97 (Sheldrick, 1997)'
_diffrn_ambient_temperature 298(2)
_diffrn_measured_fraction_theta_full 0.991
_diffrn_measured_fraction_theta_max 0.991
_diffrn_measurement_device_type 'Bruker APEX II CCD area-detector'
_diffrn_measurement_method '\f and \w scans'
_diffrn_radiation_monochromator graphite
_diffrn_radiation_source 'fine-focus sealed tube'
_diffrn_radiation_type MoK\a
_diffrn_radiation_wavelength 0.71073
_diffrn_reflns_av_R_equivalents 0.0857
_diffrn_reflns_av_sigmaI/netI 0.1350
_diffrn_reflns_limit_h_max 21
_diffrn_reflns_limit_h_min -21
_diffrn_reflns_limit_k_max 38
_diffrn_reflns_limit_k_min -35
_diffrn_reflns_limit_l_max 25
_diffrn_reflns_limit_l_min -25
_diffrn_reflns_number 116108
_diffrn_reflns_theta_full 24.00
_diffrn_reflns_theta_max 24.00
_diffrn_reflns_theta_min 1.21
_exptl_absorpt_coefficient_mu 0.519
_exptl_absorpt_correction_T_max 0.8899
_exptl_absorpt_correction_T_min 0.7886
_exptl_absorpt_correction_type multi-scan
_exptl_absorpt_process_details sadabs
_exptl_crystal_colour green
_exptl_crystal_density_diffrn 1.129
_exptl_crystal_density_meas 0
_exptl_crystal_density_method 'not measured'
_exptl_crystal_description block
_exptl_crystal_F_000 4924
_exptl_crystal_size_max 0.48
_exptl_crystal_size_mid 0.25
_exptl_crystal_size_min 0.23
_refine_diff_density_max 1.336
_refine_diff_density_min -0.533
_refine_diff_density_rms 0.113
_refine_ls_extinction_method none
_refine_ls_goodness_of_fit_ref 1.014
_refine_ls_hydrogen_treatment none
_refine_ls_matrix_type full
_refine_ls_number_parameters 1450
_refine_ls_number_reflns 21336
_refine_ls_number_restraints 163
_refine_ls_restrained_S_all 20.603
_refine_ls_R_factor_all 0.2384
_refine_ls_R_factor_gt 0.0969
_refine_ls_shift/su_max 0.486
_refine_ls_shift/su_mean 0.013
_refine_ls_structure_factor_coef Fsqd
_refine_ls_weighting_details 'calc w=1/[\s^2^(Fo^2^)+(0.1866P)^2^+8.6010P] where P=(Fo^2^+2Fc^2^)/3'
_refine_ls_weighting_scheme calc
_refine_ls_wR_factor_gt 0.2473
_refine_ls_wR_factor_ref 0.3568
_reflns_number_gt 8034
_reflns_number_total 21336
_reflns_threshold_expression >2sigma(I)
_cod_data_source_file b911178f.txt
_cod_data_source_block EuPc2
_cod_original_cell_volume 13711.1(10)
_cod_original_sg_symbol_H-M P2(1)/c
_cod_database_code 7024109

loop_
_symmetry_equiv_pos_as_xyz
'x, y, z'
'-x, y+1/2, -z+1/2'
'-x, -y, -z'
'x, -y-1/2, z-1/2'

loop_
_atom_site_label
_atom_site_type_symbol
_atom_site_fract_x
_atom_site_fract_y
_atom_site_fract_z
_atom_site_U_iso_or_equiv
_atom_site_adp_type
_atom_site_occupancy
_atom_site_symmetry_multiplicity
_atom_site_calc_flag
_atom_site_refinement_flags
Eu1 Eu 0.7952(7) 0.7548(3) 0.3454(5) 0.085(7) Uani 1 1 d .
O1 O 0.682(19) 0.587(6) 0.432(12) 0.14(8) Uani 1 1 d .
O2 O 0.981(19) 0.615(7) 0.511(13) 0.16(9) Uani 1 1 d .
O3 O 1.113(11) 0.689(8) 0.502(12) 0.14(7) Uani 1 1 d .
O4 O 1.068(13) 0.854(9) 0.513(12) 0.17(9) Uani 1 1 d D
O5 O 0.925(16) 0.923(6) 0.466(10) 0.14(8) Uani 1 1 d .
O6 O 0.622(17) 0.901(7) 0.437(12) 0.16(9) Uani 1 1 d .
O7 O 0.488(12) 0.821(8) 0.384(12) 0.15(8) Uani 1 1 d .
O8 O 0.538(14) 0.659(9) 0.423(13) 0.18(9) Uani 1 1 d .
O9 O 0.472(18) 0.782(10) 0.164(13) 0.16(9) Uani 1 1 d .
O10 O 0.645(16) 0.918(7) 0.221(12) 0.15(8) Uani 1 1 d .
O11 O 0.840(18) 0.925(7) 0.229(12) 0.17(9) Uani 1 1 d .
O12 O 1.089(14) 0.831(8) 0.295(12) 0.14(8) Uani 1 1 d .
O13 O 1.098(15) 0.725(9) 0.270(13) 0.19(11) Uani 1 1 d .
O14 O 0.931(13) 0.591(6) 0.276(10) 0.14(7) Uani 1 1 d .
O15 O 0.732(19) 0.581(7) 0.225(12) 0.17(10) Uani 1 1 d D
O16 O 0.486(15) 0.677(8) 0.195(10) 0.15(8) Uani 1 1 d .
N1 N 0.858(14) 0.802(6) 0.291(8) 0.09(6) Uani 1 1 d .
N3 N 0.723(16) 0.707(6) 0.270(9) 0.09(6) Uani 1 1 d .
N4 N 0.704(13) 0.791(7) 0.266(8) 0.09(6) Uani 1 1 d .
N5 N 0.878(12) 0.718(6) 0.296(8) 0.09(6) Uani 1 1 d .
N6 N 0.908(12) 0.761(7) 0.429(9) 0.09(6) Uani 1 1 d .
N7 N 0.811(14) 0.696(6) 0.414(8) 0.09(6) Uani 1 1 d .
N8 N 0.690(12) 0.750(6) 0.393(8) 0.09(6) Uani 1 1 d .
N9 N 0.789(14) 0.815(6) 0.408(8) 0.08(5) Uani 1 1 d .
N100 N 0.973(13) 0.767(8) 0.296(9) 0.10(6) Uani 1 1 d .
N101 N 0.81(2) 0.654(7) 0.273(10) 0.11(7) Uani 1 1 d .
N102 N 0.608(13) 0.741(8) 0.235(9) 0.10(6) Uani 1 1 d .
N103 N 0.76(2) 0.853(6) 0.260(9) 0.10(7) Uani 1 1 d .
N104 N 0.658(16) 0.818(9) 0.399(9) 0.11(7) Uani 1 1 d .
N105 N 0.682(17) 0.677(8) 0.406(9) 0.11(7) Uani 1 1 d .
N106 N 0.942(15) 0.693(8) 0.451(9) 0.10(6) Uani 1 1 d .
N107 N 0.915(19) 0.834(7) 0.444(10) 0.11(7) Uani 1 1 d .
C1 C 0.83(2) 0.839(8) 0.274(10) 0.09(8) Uani 1 1 d .
C4 C 0.73(2) 0.833(8) 0.410(11) 0.10(8) Uani 1 1 d .
C8 C 0.75(2) 0.669(8) 0.416(11) 0.10(9) Uani 1 1 d .
C10 C 0.633(19) 0.778(10) 0.239(12) 0.10(8) Uani 1 1 d .
C14 C 0.944(19) 0.796(10) 0.449(12) 0.09(8) Uani 1 1 d .
C15 C 0.656(17) 0.716(11) 0.399(10) 0.10(8) Uani 1 1 d .
C18 C 0.945(15) 0.730(9) 0.294(10) 0.09(7) Uani 1 1 d .
C20 C 0.571(17) 0.764(9) 0.393(12) 0.10(8) Uani 1 1 d U
C21 C 0.87(2) 0.677(9) 0.285(11) 0.11(10) Uani 1 1 d .
C24 C 0.65(2) 0.708(10) 0.247(12) 0.10(8) Uani 1 1 d .
C26 C 0.71(2) 0.830(9) 0.255(12) 0.09(8) Uani 1 1 d .
C29 C 0.63(2) 0.845(10) 0.226(13) 0.11(9) Uani 1 1 d .
C30 C 1.03(2) 0.747(10) 0.476(13) 0.10(8) Uani 1 1 d .
C32 C 0.74(2) 0.669(9) 0.262(11) 0.10(8) Uani 1 1 d .
C34 C 0.62(2) 0.669(9) 0.228(11) 0.10(8) Uani 1 1 d .
C36 C 0.88(2) 0.678(7) 0.440(11) 0.08(7) Uani 1 1 d .
C37 C 0.68(2) 0.643(10) 0.235(11) 0.11(9) Uani 1 1 d .
C41 C 0.69(3) 0.905(9) 0.444(14) 0.12(10) Uani 1 1 d .
C42 C 0.82(2) 0.880(8) 0.439(11) 0.11(10) Uani 1 1 d .
C43 C 0.96(2) 0.839(10) 0.281(11) 0.11(9) Uani 1 1 d .
C44 C 0.53(2) 0.699(12) 0.412(14) 0.13(10) Uani 1 1 d .
C45 C 1.03(3) 0.891(12) 0.257(18) 0.16(14) Uani 1 1 d .
H45A H 1.0746 0.9029 0.2569 0.188 Uiso 1 1 calc R
C46 C 0.79(2) 0.631(8) 0.437(12) 0.10(9) Uani 1 1 d .
C49 C 0.930(18) 0.799(10) 0.292(11) 0.10(8) Uani 1 1 d .
C51 C 0.86(2) 0.638(8) 0.456(12) 0.11(10) Uani 1 1 d .
C52 C 1.08(3) 0.813(12) 0.512(16) 0.12(10) Uani 1 1 d .
C54 C 0.89(2) 0.864(9) 0.265(13) 0.11(9) Uani 1 1 d .
C55 C 0.51(3) 0.814(16) 0.176(17) 0.13(12) Uani 1 1 d .
C56 C 1.03(3) 0.852(11) 0.278(14) 0.13(11) Uani 1 1 d .
C60 C 0.51(2) 0.781(12) 0.393(15) 0.13(10) Uani 1 1 d U
C62 C 0.80(3) 0.567(11) 0.48(2) 0.16(15) Uani 1 1 d .
H62A H 0.7760 0.5423 0.4839 0.193 Uiso 1 1 calc R
C63 C 0.947(17) 0.663(9) 0.284(11) 0.10(8) Uani 1 1 d .
C64 C 0.55(2) 0.615(14) 0.183(16) 0.15(13) Uani 1 1 d .
H64A H 0.5005 0.6044 0.1664 0.185 Uiso 1 1 calc R
C65 C 0.80(3) 0.947(10) 0.470(17) 0.15(14) Uani 1 1 d .
H65A H 0.8221 0.9732 0.4781 0.184 Uiso 1 1 calc R
C66 C 0.49(2) 0.851(16) 0.158(17) 0.15(13) Uani 1 1 d .
H66A H 0.4397 0.8544 0.1356 0.181 Uiso 1 1 calc R
C68 C 0.74(2) 0.874(9) 0.429(12) 0.12(9) Uani 1 1 d .
C69 C 0.58(3) 0.812(10) 0.211(15) 0.11(9) Uani 1 1 d .
C70 C 1.02(2) 0.789(10) 0.478(14) 0.12(9) Uani 1 1 d .
C71 C 0.55(3) 0.655(10) 0.201(16) 0.12(11) Uani 1 1 d .
C73 C 0.60(3) 0.884(11) 0.208(15) 0.13(11) Uani 1 1 d .
C74 C 0.87(3) 0.573(10) 0.501(16) 0.16(14) Uani 1 1 d .
H74A H 0.8987 0.5529 0.5262 0.192 Uiso 1 1 calc R
C75 C 1.04(2) 0.621(12) 0.265(18) 0.17(15) Uani 1 1 d .
H75A H 1.0580 0.5959 0.2592 0.201 Uiso 1 1 calc R
C77 C 0.49(2) 0.834(13) 0.33(2) 0.19(16) Uani 1 1 d D
H77A H 0.4753 0.8138 0.2979 0.227 Uiso 1 1 calc R
H77B H 0.5450 0.8385 0.3305 0.227 Uiso 1 1 calc R
C78 C 0.91(3) 0.608(10) 0.489(17) 0.14(12) Uani 1 1 d .
C79 C 0.97(2) 0.625(10) 0.276(13) 0.12(9) Uani 1 1 d .
C80 C 0.97(3) 0.912(11) 0.239(17) 0.15(13) Uani 1 1 d .
H80A H 0.9700 0.9372 0.2213 0.178 Uiso 1 1 calc R
C81 C 0.61(3) 0.592(12) 0.19(2) 0.16(15) Uani 1 1 d .
H81A H 0.6021 0.5660 0.1727 0.197 Uiso 1 1 calc R
C82 C 0.990(19) 0.695(10) 0.286(12) 0.11(9) Uani 1 1 d .
C83 C 0.46(2) 0.721(15) 0.412(16) 0.16(13) Uani 1 1 d .
H83A H 0.4228 0.7066 0.4221 0.186 Uiso 1 1 calc R
C84 C 0.45(2) 0.759(12) 0.400(19) 0.15(13) Uani 1 1 d .
H84A H 0.4041 0.7705 0.3963 0.179 Uiso 1 1 calc R
C87 C 1.08(2) 0.656(14) 0.263(17) 0.16(13) Uani 1 1 d .
H87A H 1.1288 0.6531 0.2538 0.194 Uiso 1 1 calc R
C88 C 1.10(2) 0.730(14) 0.502(16) 0.13(10) Uani 1 1 d .
C89 C 0.75(2) 0.596(10) 0.448(15) 0.12(10) Uani 1 1 d .
C92 C 0.73(3) 0.940(11) 0.47(2) 0.18(17) Uani 1 1 d .
H92A H 0.7095 0.9597 0.4833 0.211 Uiso 1 1 calc R
C93 C 0.96(2) 0.732(10) 0.450(12) 0.09(8) Uani 1 1 d .
C94 C 0.84(2) 0.842(8) 0.428(12) 0.09(8) Uani 1 1 d .
C95 C 0.85(3) 0.916(10) 0.460(15) 0.14(11) Uani 1 1 d .
C96 C 0.679(19) 0.927(9) 0.284(17) 0.15(12) Uani 1 1 d .
H96A H 0.7321 0.9258 0.2923 0.184 Uiso 1 1 calc R
H96B H 0.6639 0.9073 0.3105 0.184 Uiso 1 1 calc R
C97 C 0.65(2) 0.589(9) 0.37(2) 0.16(13) Uani 1 1 d D
H97A H 0.6897 0.5921 0.3481 0.193 Uiso 1 1 calc R
H97B H 0.6195 0.6121 0.3596 0.193 Uiso 1 1 calc R
C98 C 0.47(2) 0.691(9) 0.251(16) 0.15(11) Uani 1 1 d .
H98A H 0.4777 0.7196 0.2533 0.179 Uiso 1 1 calc R
H98B H 0.5058 0.6790 0.2863 0.179 Uiso 1 1 calc R
C99 C 1.15(2) 0.755(17) 0.53(2) 0.17(16) Uani 1 1 d .
H99A H 1.2004 0.7447 0.5524 0.205 Uiso 1 1 calc R
C100 C 0.641(16) 0.780(10) 0.392(10) 0.09(8) Uani 1 1 d .
C101 C 0.53(3) 0.884(15) 0.172(19) 0.15(14) Uani 1 1 d .
H10I H 0.5095 0.9087 0.1567 0.185 Uiso 1 1 calc R
C102 C 0.908(19) 0.582(9) 0.330(16) 0.15(12) Uani 1 1 d .
H10J H 0.8557 0.5881 0.3225 0.183 Uiso 1 1 calc R
H10K H 0.9339 0.5995 0.3635 0.183 Uiso 1 1 calc R
C103 C 1.11(2) 0.817(12) 0.358(19) 0.18(15) Uani 1 1 d D
H10L H 1.1002 0.7886 0.3585 0.214 Uiso 1 1 calc R
H10M H 1.0818 0.8303 0.3818 0.214 Uiso 1 1 calc R
C104 C 1.14(3) 0.796(15) 0.54(2) 0.18(18) Uani 1 1 d .
H10N H 1.1783 0.8114 0.5622 0.213 Uiso 1 1 calc R
C105 C 0.579(18) 0.723(10) 0.398(12) 0.12(9) Uani 1 1 d .
C106 C 0.95(2) 0.917(8) 0.417(17) 0.17(13) Uani 1 1 d D
H10O H 0.9149 0.9125 0.3797 0.199 Uiso 1 1 calc R
H10P H 0.9847 0.8931 0.4241 0.199 Uiso 1 1 calc R
C107 C 1.10(2) 0.671(11) 0.45(2) 0.17(14) Uani 1 1 d D
H10Q H 1.0940 0.6910 0.4140 0.208 Uiso 1 1 calc R
H10R H 1.0580 0.6549 0.4389 0.208 Uiso 1 1 calc R
C108 C 0.45(5) 0.73(3) 0.06(4) 0.4(7) Uani 1 1 d .
H10A H 0.4911 0.7227 0.0904 0.459 Uiso 1 1 calc R
H10B H 0.4558 0.7447 0.0270 0.459 Uiso 1 1 calc R
C109 C 0.45(3) 0.873(14) 0.31(2) 0.3(2) Uani 1 1 d D
H10T H 0.4739 0.8940 0.3352 0.304 Uiso 1 1 calc R
H10U H 0.4565 0.8794 0.2665 0.304 Uiso 1 1 calc R
C110 C 0.65(3) 0.968(12) 0.30(2) 0.2(3) Uani 1 1 d .
H11A H 0.6839 0.9747 0.3388 0.291 Uiso 1 1 calc R
H11R H 0.6706 0.9856 0.2694 0.291 Uiso 1 1 calc R
C111 C 0.92(3) 0.541(16) 0.35(2) 0.3(2) Uani 1 1 d .
H11B H 0.8833 0.5249 0.3218 0.304 Uiso 1 1 calc R
H11C H 0.9126 0.5384 0.3903 0.304 Uiso 1 1 calc R
C112 C 1.00(2) 0.952(12) 0.41(2) 0.2(2) Uani 1 1 d D
H11D H 1.0239 0.9457 0.3741 0.292 Uiso 1 1 calc R
H11E H 1.0386 0.9569 0.4443 0.292 Uiso 1 1 calc R
C113 C 0.39(3) 0.68(2) 0.25(3) 0.3(3) Uani 1 1 d .
H11F H 0.3832 0.6924 0.2836 0.349 Uiso 1 1 calc R
H11G H 0.3639 0.6921 0.2118 0.349 Uiso 1 1 calc R
C114 C 1.16(3) 0.726(18) 0.25(4) 0.3(5) Uani 1 1 d .
H11H H 1.1598 0.7047 0.2158 0.413 Uiso 1 1 calc R
H11I H 1.2066 0.7208 0.2800 0.413 Uiso 1 1 calc R
C115 C 0.39(5) 0.74(2) 0.08(4) 0.3(4) Uani 1 1 d .
H11J H 0.3892 0.7243 0.1147 0.329 Uiso 1 1 calc R
H11Q H 0.3488 0.7413 0.0497 0.329 Uiso 1 1 calc R
C117 C 0.63(6) 0.515(12) 0.38(3) 0.6(9) Uani 1 1 d D
H11K H 0.6882 0.5160 0.3906 0.701 Uiso 1 1 calc R
H11L H 0.6167 0.5130 0.4137 0.701 Uiso 1 1 calc R
C118 C 0.79(4) 0.969(14) 0.17(3) 0.4(5) Uani 1 1 d D
H11M H 0.7609 0.9645 0.2058 0.480 Uiso 1 1 calc R
H11N H 0.8259 0.9877 0.1901 0.480 Uiso 1 1 calc R
C119 C 1.17(4) 0.766(18) 0.22(4) 0.4(6) Uani 1 1 d .
H11O H 1.1300 0.7694 0.1789 0.431 Uiso 1 1 calc R
H11P H 1.1644 0.7876 0.2450 0.431 Uiso 1 1 calc R
C122 C 1.10(3) 0.608(15) 0.58(3) 0.3(4) Uani 1 1 d D
H12A H 1.1020 0.6270 0.6145 0.397 Uiso 1 1 calc R
H12B H 1.1145 0.6198 0.5486 0.397 Uiso 1 1 calc R
C123 C 1.16(3) 0.644(16) 0.44(3) 0.3(4) Uani 1 1 d D
H12C H 1.1555 0.6375 0.3939 0.390 Uiso 1 1 calc R
H12D H 1.1630 0.6193 0.4598 0.390 Uiso 1 1 calc R
C124 C 0.53(3) 0.599(17) 0.48(4) 0.3(4) Uani 1 1 d D
H12E H 0.5739 0.5997 0.5169 0.400 Uiso 1 1 calc R
H12F H 0.5401 0.5853 0.4486 0.400 Uiso 1 1 calc R
C125 C 0.37(6) 0.64(3) 0.25(4) 0.5(8) Uani 1 1 d .
H12G H 0.4147 0.6269 0.2682 0.556 Uiso 1 1 calc R
H12J H 0.3603 0.6340 0.2047 0.556 Uiso 1 1 calc R
C129 C 0.58(4) 0.98(2) 0.30(3) 0.4(5) Uani 1 1 d .
H12H H 0.5506 0.9750 0.2539 0.441 Uiso 1 1 calc R
H12I H 0.5628 0.9621 0.3228 0.441 Uiso 1 1 calc R
C130 C 0.57(4) 1.019(18) 0.31(3) 0.4(6) Uani 1 1 d .
H13A H 0.5159 1.0230 0.3070 0.609 Uiso 1 1 calc R
H13B H 0.5840 1.0374 0.2849 0.609 Uiso 1 1 calc R
H13C H 0.5939 1.0243 0.3537 0.609 Uiso 1 1 calc R
C131 C 1.06(2) 0.693(12) 0.274(16) 0.13(11) Uani 1 1 d .
C133 C 0.61(4) 0.479(16) 0.34(4) 0.4(6) Uani 1 1 d D
H13D H 0.6307 0.4556 0.3618 0.666 Uiso 1 1 calc R
H13E H 0.6318 0.4802 0.3026 0.666 Uiso 1 1 calc R
H13F H 0.5596 0.4776 0.3248 0.666 Uiso 1 1 calc R
C134 C 0.53(3) 0.893(16) 0.50(4) 0.4(7) Uani 1 1 d D
H13J H 0.5273 0.8792 0.5350 0.530 Uiso 1 1 calc R
H13K H 0.4867 0.8813 0.4644 0.530 Uiso 1 1 calc R
C135 C 0.43(3) 0.94(2) 0.50(4) 0.4(6) Uani 1 1 d D
H13G H 0.4196 0.9713 0.5007 0.629 Uiso 1 1 calc R
H13H H 0.4224 0.9333 0.5417 0.629 Uiso 1 1 calc R
H13I H 0.3986 0.9298 0.4694 0.629 Uiso 1 1 calc R
C136 C 0.60(3) 0.89(2) 0.48(4) 0.4(6) Uani 1 1 d D
H13L H 0.6354 0.8934 0.5178 0.468 Uiso 1 1 calc R
H13Q H 0.6018 0.8579 0.4760 0.468 Uiso 1 1 calc R
C137 C 0.90(2) 0.901(10) 0.243(16) 0.13(10) Uani 1 1 d .
C138 C 0.82(6) 0.93(3) 0.16(4) 0.9(3) Uani 1 1 d DU
H13M H 0.7844 0.9101 0.1377 1.095 Uiso 1 1 calc R
H13N H 0.8613 0.9321 0.1421 1.095 Uiso 1 1 calc R
C139 C 1.24(8) 0.77(3) 0.20(5) 0.4(7) Uani 1 1 d .
H13O H 1.2804 0.7641 0.2420 0.539 Uiso 1 1 calc R
H13P H 1.2466 0.7453 0.1768 0.539 Uiso 1 1 calc R
C140 C 1.00(6) 0.520(18) 0.35(6) 0.4(7) Uani 1 1 d .
H14A H 0.9957 0.4911 0.3522 0.516 Uiso 1 1 calc R
H14B H 1.0192 0.5286 0.3188 0.516 Uiso 1 1 calc R
C141 C 1.04(5) 0.54(3) 0.41(4) 0.4(7) Uani 1 1 d .
H14C H 1.0924 0.5270 0.4214 0.617 Uiso 1 1 calc R
H14D H 1.0216 0.5258 0.4457 0.617 Uiso 1 1 calc R
H14E H 1.0406 0.5641 0.4132 0.617 Uiso 1 1 calc R
C142 C 1.19(3) 0.824(18) 0.39(3) 0.4(4) Uani 1 1 d D
H14F H 1.2218 0.8132 0.3625 0.425 Uiso 1 1 calc R
H14G H 1.2064 0.8095 0.4279 0.425 Uiso 1 1 calc R
C143 C 1.21(5) 0.868(18) 0.40(4) 0.7(14) Uani 1 1 d D
H14H H 1.1703 0.8808 0.4153 0.824 Uiso 1 1 calc R
H14I H 1.2103 0.8814 0.3617 0.824 Uiso 1 1 calc R
C144 C 1.24(2) 0.663(17) 0.46(4) 0.4(5) Uani 1 1 d D
H14J H 1.2392 0.6812 0.4946 0.491 Uiso 1 1 calc R
H14K H 1.2503 0.6789 0.4275 0.491 Uiso 1 1 calc R
C145 C 1.01(2) 0.60(3) 0.56(2) 0.5(9) Uani 1 1 d D
H14N H 1.0115 0.5688 0.5461 0.596 Uiso 1 1 calc R
H14U H 0.9904 0.6009 0.5889 0.596 Uiso 1 1 calc R
C146 C 1.14(3) 0.570(16) 0.61(4) 0.5(8) Uani 1 1 d D
H14L H 1.1091 0.5507 0.6187 0.641 Uiso 1 1 calc R
H14M H 1.1579 0.5578 0.5724 0.641 Uiso 1 1 calc R
C147 C 0.61(3) 0.553(14) 0.34(2) 0.3(4) Uani 1 1 d D
H14O H 0.6067 0.5503 0.3000 0.382 Uiso 1 1 calc R
H14P H 0.5564 0.5574 0.3448 0.382 Uiso 1 1 calc R
C148 C 0.80(3) 0.543(19) 0.16(3) 0.4(5) Uani 1 1 d D
H14Q H 0.8416 0.5392 0.1983 0.463 Uiso 1 1 calc R
H14R H 0.8209 0.5484 0.1272 0.463 Uiso 1 1 calc R
C149 C 0.75(5) 0.51(2) 0.15(4) 1.5(3) Uani 1 1 d DU
H14S H 0.7199 0.5073 0.1094 1.801 Uiso 1 1 calc R
H14T H 0.7268 0.5029 0.1806 1.801 Uiso 1 1 calc R
C150 C 0.68(3) 0.606(10) 0.216(16) 0.12(11) Uani 1 1 d .
C151 C 0.32(5) 0.62(3) 0.27(5) 0.5(8) Uani 1 1 d .
H15A H 0.3153 0.5944 0.2546 0.739 Uiso 1 1 calc R
H15B H 0.2704 0.6340 0.2501 0.739 Uiso 1 1 calc R
H15C H 0.3280 0.6228 0.3119 0.739 Uiso 1 1 calc R
C152 C 0.41(4) 0.78(2) 0.11(4) 0.3(3) Uani 1 1 d .
H15D H 0.3644 0.7921 0.1162 0.343 Uiso 1 1 calc R
H15E H 0.4191 0.7994 0.0749 0.343 Uiso 1 1 calc R
C153 C 1.14(5) 0.92(3) 0.59(9) 1.2(6) Uani 1 1 d DU
H15F H 1.1136 0.9432 0.5698 1.422 Uiso 1 1 calc R
H15G H 1.1314 0.9221 0.6345 1.422 Uiso 1 1 calc R
C154 C 0.80(9) 0.469(19) 0.15(5) 2.1(2) Uani 1 1 d DU
H15H H 0.7752 0.4456 0.1423 3.143 Uiso 1 1 calc R
H15I H 0.8367 0.4666 0.1932 3.143 Uiso 1 1 calc R
H15J H 0.8335 0.4725 0.1230 3.143 Uiso 1 1 calc R
C155 C 0.47(4) 0.58(2) 0.50(4) 0.5(8) Uani 1 1 d D
H15K H 0.4412 0.5960 0.5241 0.651 Uiso 1 1 calc R
H15L H 0.4323 0.5659 0.4688 0.651 Uiso 1 1 calc R
C157 C 1.26(6) 0.80(3) 0.17(5) 0.5(7) Uani 1 1 d .
H15M H 1.3053 0.8030 0.1680 0.718 Uiso 1 1 calc R
H15N H 1.2533 0.8260 0.2005 0.718 Uiso 1 1 calc R
H15O H 1.2213 0.8068 0.1352 0.718 Uiso 1 1 calc R
C158 C 0.98(5) 1.015(18) 0.35(4) 0.5(8) Uani 1 1 d D
H15P H 0.9512 1.0382 0.3348 0.780 Uiso 1 1 calc R
H15Q H 0.9829 1.0007 0.3093 0.780 Uiso 1 1 calc R
H15R H 1.0314 1.0240 0.3659 0.780 Uiso 1 1 calc R
C159 C 1.11(3) 0.882(18) 0.56(3) 0.4(6) Uani 1 1 d D
H15S H 1.1552 0.8678 0.5715 0.526 Uiso 1 1 calc R
H15T H 1.0863 0.8732 0.5941 0.526 Uiso 1 1 calc R
C160 C 1.22(4) 0.93(2) 0.60(4) 0.5(8) Uani 1 1 d D
H16A H 1.2463 0.9337 0.6406 0.649 Uiso 1 1 calc R
H16Z H 1.2414 0.8998 0.5917 0.649 Uiso 1 1 calc R
C161 C 0.51(4) 0.641(18) 0.46(4) 0.4(5) Uani 1 1 d D
H16B H 0.4529 0.6414 0.4465 0.461 Uiso 1 1 calc R
H16C H 0.5154 0.6577 0.5012 0.461 Uiso 1 1 calc R
C162 C 0.74(7) 1.03(2) 0.12(5) 0.7(11) Uani 1 1 d D
H16D H 0.7381 1.0427 0.0809 1.094 Uiso 1 1 calc R
H16E H 0.7864 1.0391 0.1492 1.094 Uiso 1 1 calc R
H16F H 0.7008 1.0425 0.1358 1.094 Uiso 1 1 calc R
C164 C 0.95(3) 0.990(13) 0.39(4) 0.4(6) Uani 1 1 d D
H16G H 0.9037 0.9821 0.3695 0.479 Uiso 1 1 calc R
H16H H 0.9544 1.0045 0.4263 0.479 Uiso 1 1 calc R
C165 C 0.37(3) 0.87(2) 0.31(5) 0.5(8) Uani 1 1 d D
H16I H 0.3678 0.8634 0.3460 0.588 Uiso 1 1 calc R
H16J H 0.3502 0.8495 0.2768 0.588 Uiso 1 1 calc R
C166 C 0.33(5) 0.91(3) 0.28(5) 0.7(14) Uani 1 1 d D
H16K H 0.2818 0.9079 0.2860 1.038 Uiso 1 1 calc R
H16L H 0.3338 0.9163 0.2430 1.038 Uiso 1 1 calc R
H16M H 0.3554 0.9312 0.3117 1.038 Uiso 1 1 calc R
C168 C 0.50(9) 0.54(7) 0.55(12) 2(3) Uani 1 1 d DU
H16N H 0.4652 0.5309 0.5645 3.012 Uiso 1 1 calc R
H16O H 0.5377 0.5559 0.5846 3.012 Uiso 1 1 calc R
H16P H 0.5268 0.5257 0.5297 3.012 Uiso 1 1 calc R
C169 C 1.21(9) 0.58(4) 0.66(8) 1.3(10) Uani 1 1 d DU
H16Q H 1.2327 0.5564 0.6753 1.934 Uiso 1 1 calc R
H16R H 1.1887 0.5924 0.6921 1.934 Uiso 1 1 calc R
H16S H 1.2379 0.5983 0.6461 1.934 Uiso 1 1 calc R
C170 C 1.30(4) 0.63(3) 0.48(7) 1.0(5) Uani 1 1 d DU
H17A H 1.3460 0.6437 0.4960 1.566 Uiso 1 1 calc R
H17B H 1.2988 0.6137 0.4482 1.566 Uiso 1 1 calc R
H17C H 1.2885 0.6164 0.5154 1.566 Uiso 1 1 calc R
C171 C 1.28(5) 0.87(4) 0.45(6) 1.0(11) Uani 1 1 d DU
H17D H 1.2993 0.8996 0.4507 1.464 Uiso 1 1 calc R
H17E H 1.3191 0.8560 0.4362 1.464 Uiso 1 1 calc R
H17F H 1.2787 0.8639 0.4880 1.464 Uiso 1 1 calc R
C172 C 0.73(5) 0.99(2) 0.12(4) 1.2(9) Uani 1 1 d DU
H17G H 0.6842 0.9778 0.1148 1.476 Uiso 1 1 calc R
H17H H 0.7466 0.9766 0.0799 1.476 Uiso 1 1 calc R
C174 C 0.41(6) 0.69(3) 0.03(3) 0.5(9) Uani 1 1 d .
H17I H 0.4418 0.6761 0.0138 0.763 Uiso 1 1 calc R
H17J H 0.3650 0.6968 0.0028 0.763 Uiso 1 1 calc R
H17K H 0.3995 0.6751 0.0656 0.763 Uiso 1 1 calc R
C175 C 0.76(3) 0.58(2) 0.17(2) 0.5(8) Uani 1 1 d D
H17L H 0.7877 0.6021 0.1724 0.604 Uiso 1 1 calc R
H17O H 0.7153 0.5810 0.1373 0.604 Uiso 1 1 calc R
C176 C 0.51(3) 0.937(15) 0.50(3) 0.5(10) Uani 1 1 d D
H17M H 0.5206 0.9514 0.4693 0.611 Uiso 1 1 calc R
H17N H 0.5422 0.9467 0.5415 0.611 Uiso 1 1 calc R
C200 C 1.24(12) 0.96(6) 0.55(11) 1.7(18) Uani 1 1 d DU
H20A H 1.2873 0.9648 0.5685 2.497 Uiso 1 1 calc R
H20B H 1.2044 0.9772 0.5493 2.497 Uiso 1 1 calc R
H20C H 1.2322 0.9428 0.5140 2.497 Uiso 1 1 calc R

loop_
_atom_site_aniso_label
_atom_site_aniso_U_11
_atom_site_aniso_U_22
_atom_site_aniso_U_33
_atom_site_aniso_U_23
_atom_site_aniso_U_13
_atom_site_aniso_U_12
Eu1 0.132(13) 0.077(10) 0.052(8) -0.002(6) 0.037(7) -0.002(7)
O1 0.2(3) 0.10(15) 0.11(19) 0.00(13) 0.06(19) -0.05(16)
O2 0.2(3) 0.15(19) 0.1(2) 0.05(15) 0.0(2) 0.00(18)
O3 0.15(18) 0.13(19) 0.1(2) 0.00(15) 0.01(14) 0.01(14)
O4 0.2(2) 0.1(2) 0.2(2) -0.03(17) 0.03(17) -0.05(18)
O5 0.2(2) 0.11(15) 0.12(18) -0.03(12) 0.07(18) -0.04(15)
O6 0.2(2) 0.14(18) 0.2(3) -0.04(16) 0.1(2) 0.00(17)
O7 0.2(2) 0.1(2) 0.13(19) 0.01(15) 0.08(16) 0.04(15)
O8 0.2(2) 0.1(2) 0.2(3) 0.01(18) 0.1(2) -0.04(18)
O9 0.2(3) 0.1(2) 0.1(2) 0.01(19) 0.01(19) 0.01(19)
O10 0.2(3) 0.08(14) 0.1(2) 0.03(14) 0.05(19) 0.02(15)
O11 0.2(3) 0.11(17) 0.2(2) 0.04(16) 0.1(2) -0.03(18)
O12 0.14(19) 0.2(2) 0.1(2) 0.01(16) 0.07(17) -0.01(15)
O13 0.2(3) 0.2(2) 0.3(3) 0.0(2) 0.2(2) 0.0(2)
O14 0.2(2) 0.10(15) 0.14(18) -0.01(13) 0.09(17) 0.02(15)
O15 0.2(3) 0.10(16) 0.2(2) -0.04(15) 0.1(2) -0.02(18)
O16 0.2(2) 0.2(2) 0.11(18) -0.02(15) 0.05(16) -0.03(17)
N1 0.2(2) 0.07(14) 0.06(12) 0.00(9) 0.05(12) -0.01(13)
N3 0.1(2) 0.08(17) 0.09(15) 0.00(11) 0.05(15) -0.01(14)
N4 0.13(19) 0.09(17) 0.05(12) 0.00(10) 0.03(12) 0.01(14)
N5 0.13(19) 0.09(16) 0.07(13) 0.01(10) 0.04(12) 0.00(13)
N6 0.12(18) 0.08(14) 0.06(12) -0.01(11) 0.03(12) -0.02(15)
N7 0.13(18) 0.09(15) 0.05(12) 0.00(10) 0.03(12) -0.01(15)
N8 0.14(17) 0.08(15) 0.06(12) 0.00(10) 0.05(12) -0.02(13)
N9 0.12(18) 0.07(13) 0.05(11) -0.01(9) 0.03(12) 0.01(14)
N100 0.1(2) 0.10(18) 0.09(15) 0.00(13) 0.05(14) -0.01(17)
N101 0.2(3) 0.07(16) 0.09(16) -0.02(12) 0.04(16) -0.01(18)
N102 0.1(2) 0.09(17) 0.07(14) -0.01(12) 0.03(13) -0.02(16)
N103 0.2(2) 0.07(16) 0.08(15) 0.01(11) 0.05(16) 0.01(18)
N104 0.1(2) 0.1(2) 0.07(14) -0.01(12) 0.05(14) 0.01(17)
N105 0.1(2) 0.1(2) 0.08(15) 0.00(12) 0.04(15) -0.02(17)
N106 0.1(2) 0.09(19) 0.08(15) 0.01(12) 0.04(14) 0.00(15)
N107 0.2(3) 0.07(16) 0.08(15) -0.02(11) 0.05(17) 0.00(17)
C1 0.2(3) 0.1(2) 0.06(15) 0.00(12) 0.04(17) 0.0(2)
C4 0.2(3) 0.1(2) 0.06(16) -0.01(13) 0.05(19) 0.0(2)
C8 0.2(3) 0.1(2) 0.06(16) -0.01(13) 0.05(18) -0.1(2)
C10 0.1(3) 0.1(3) 0.06(16) 0.01(17) 0.04(17) 0.0(2)
C14 0.1(2) 0.1(3) 0.07(17) 0.00(16) 0.02(16) 0.0(2)
C15 0.1(3) 0.1(3) 0.05(14) 0.00(14) 0.04(15) 0.0(2)
C18 0.1(2) 0.1(2) 0.07(16) 0.00(14) 0.04(14) -0.01(18)
C20 0.10(11) 0.10(11) 0.10(11) 0.00(9) 0.03(9) 0.00(9)
C21 0.2(4) 0.1(2) 0.06(16) 0.00(13) 0.1(2) 0.0(2)
C24 0.1(3) 0.1(3) 0.06(16) -0.02(16) 0.03(18) 0.0(2)
C26 0.2(3) 0.1(2) 0.06(17) 0.00(14) 0.03(19) 0.0(2)
C29 0.2(3) 0.1(2) 0.07(18) 0.00(17) 0.0(2) 0.0(3)
C30 0.1(3) 0.1(3) 0.07(17) 0.00(17) 0.00(18) 0.0(2)
C32 0.2(3) 0.1(2) 0.06(17) 0.00(15) 0.05(19) 0.0(2)
C34 0.2(3) 0.1(2) 0.06(17) -0.02(15) 0.03(19) 0.0(2)
C36 0.1(3) 0.07(19) 0.06(16) 0.00(13) 0.03(17) 0.00(19)
C37 0.2(3) 0.1(2) 0.06(17) -0.02(16) 0.04(19) 0.0(3)
C41 0.2(4) 0.1(2) 0.1(2) -0.02(16) 0.1(3) 0.0(2)
C42 0.2(4) 0.1(2) 0.07(17) -0.01(13) 0.1(2) 0.0(2)
C43 0.2(3) 0.1(2) 0.07(18) 0.00(15) 0.0(2) 0.0(3)
C44 0.2(3) 0.1(3) 0.1(2) 0.0(2) 0.1(2) 0.0(3)
C45 0.2(4) 0.1(3) 0.2(4) 0.0(3) 0.1(3) -0.1(3)
C46 0.2(3) 0.1(2) 0.08(19) 0.01(14) 0.0(2) 0.0(2)
C49 0.1(2) 0.1(3) 0.07(17) 0.00(15) 0.05(16) 0.0(2)
C51 0.2(4) 0.1(2) 0.06(17) 0.02(14) 0.0(2) 0.0(2)
C52 0.2(4) 0.1(3) 0.1(2) 0.0(2) 0.0(2) 0.0(3)
C54 0.2(3) 0.1(2) 0.1(2) 0.01(16) 0.1(2) 0.0(2)
C55 0.2(4) 0.1(4) 0.1(2) 0.0(3) 0.0(3) 0.1(3)
C56 0.2(4) 0.1(3) 0.1(2) 0.00(19) 0.1(2) 0.0(3)
C60 0.13(13) 0.13(13) 0.13(13) 0.00(10) 0.04(10) 0.00(10)
C62 0.2(4) 0.1(3) 0.2(4) 0.1(3) 0.0(3) 0.0(3)
C63 0.1(3) 0.1(2) 0.1(2) 0.00(15) 0.07(18) 0.0(2)
C64 0.2(4) 0.2(4) 0.1(3) 0.0(3) 0.0(3) -0.1(3)
C65 0.3(5) 0.1(2) 0.1(3) -0.02(18) 0.1(3) 0.0(3)
C66 0.2(3) 0.2(4) 0.1(3) 0.0(3) 0.0(2) 0.0(3)
C68 0.2(3) 0.1(3) 0.08(18) -0.01(15) 0.1(2) 0.0(2)
C69 0.2(3) 0.1(3) 0.1(2) 0.01(19) 0.0(2) 0.0(3)
C70 0.2(4) 0.1(3) 0.1(2) -0.02(18) 0.0(2) 0.0(3)
C71 0.2(4) 0.1(2) 0.1(3) -0.03(19) 0.0(3) 0.0(2)
C73 0.2(4) 0.1(3) 0.1(2) 0.0(2) 0.0(2) 0.0(3)
C74 0.3(5) 0.1(3) 0.1(3) 0.0(2) 0.1(3) 0.0(3)
C75 0.2(4) 0.1(3) 0.2(4) 0.0(3) 0.1(3) 0.1(3)
C77 0.2(4) 0.1(3) 0.2(5) 0.0(3) 0.0(4) 0.0(3)
C78 0.2(4) 0.1(2) 0.1(3) 0.0(2) 0.0(3) 0.0(3)
C79 0.2(3) 0.1(3) 0.1(2) -0.01(18) 0.0(2) 0.0(2)
C80 0.2(4) 0.1(3) 0.2(3) 0.0(2) 0.1(3) 0.0(3)
C81 0.2(5) 0.1(3) 0.2(4) 0.0(3) 0.1(4) 0.0(3)
C82 0.2(3) 0.1(2) 0.1(2) 0.00(16) 0.07(19) 0.0(2)
C83 0.2(3) 0.2(4) 0.2(3) 0.0(3) 0.1(3) 0.0(3)
C84 0.1(3) 0.1(3) 0.2(4) 0.0(3) 0.1(3) 0.0(3)
C87 0.2(4) 0.1(3) 0.2(3) 0.0(3) 0.1(3) 0.0(3)
C88 0.1(3) 0.2(4) 0.1(2) 0.0(2) 0.0(2) 0.0(3)
C89 0.2(3) 0.1(2) 0.1(2) 0.02(18) 0.0(2) 0.0(3)
C92 0.3(5) 0.1(3) 0.2(4) 0.0(2) 0.1(4) 0.0(3)
C93 0.1(3) 0.1(2) 0.06(16) 0.02(15) 0.02(18) 0.0(2)
C94 0.2(3) 0.1(2) 0.07(17) -0.01(14) 0.0(2) 0.0(2)
C95 0.2(4) 0.1(3) 0.1(3) -0.01(19) 0.1(3) 0.0(3)
C96 0.2(3) 0.1(3) 0.1(3) 0.0(2) 0.0(3) 0.0(2)
C97 0.2(4) 0.1(3) 0.2(4) 0.0(2) 0.0(3) 0.0(2)
C98 0.2(3) 0.1(3) 0.1(3) 0.0(2) 0.1(3) 0.0(2)
C99 0.1(3) 0.2(5) 0.1(3) 0.0(3) 0.0(3) 0.0(4)
C100 0.1(2) 0.1(2) 0.06(16) 0.00(14) 0.04(15) 0.0(2)
C101 0.2(4) 0.2(4) 0.1(3) 0.0(3) 0.0(3) 0.1(3)
C102 0.2(4) 0.1(2) 0.2(3) 0.0(2) 0.1(3) 0.0(2)
C103 0.2(4) 0.2(4) 0.1(3) 0.0(3) 0.0(3) 0.0(3)
C104 0.2(5) 0.1(4) 0.2(4) 0.0(3) 0.0(3) 0.0(3)
C105 0.1(3) 0.2(3) 0.09(19) 0.00(17) 0.07(18) 0.0(2)
C106 0.3(4) 0.1(2) 0.1(3) 0.0(2) 0.1(3) 0.0(3)
C107 0.2(4) 0.2(4) 0.1(4) 0.0(3) 0.0(3) 0.0(3)
C108 0.3(10) 0.6(18) 0.2(9) -0.2(9) 0.1(7) 0.1(10)
C109 0.3(8) 0.3(7) 0.2(4) 0.0(4) 0.1(5) -0.1(6)
C110 0.4(7) 0.1(3) 0.2(4) -0.1(3) 0.0(5) 0.0(4)
C111 0.4(8) 0.2(5) 0.2(5) 0.0(4) 0.1(5) 0.1(5)
C112 0.4(7) 0.2(4) 0.3(6) 0.0(4) 0.2(5) -0.1(4)
C113 0.2(6) 0.3(8) 0.4(8) -0.1(6) 0.2(6) 0.0(5)
C114 0.3(7) 0.3(7) 0.5(11) -0.2(8) 0.3(8) -0.1(6)
C115 0.3(10) 0.2(7) 0.2(8) 0.0(6) 0.0(7) -0.1(7)
C117 1(3) 0.1(5) 0.6(18) -0.1(7) 0.2(17) -0.1(9)
C118 0.6(12) 0.3(6) 0.4(10) 0.2(7) 0.3(9) 0.0(7)
C119 0.4(9) 0.3(7) 0.5(11) -0.2(8) 0.4(9) -0.2(7)
C122 0.3(6) 0.3(7) 0.4(8) 0.2(6) 0.0(5) 0.0(5)
C123 0.2(5) 0.5(12) 0.3(7) -0.2(7) 0.1(5) 0.1(7)
C124 0.4(10) 0.2(6) 0.4(10) 0.1(6) 0.3(8) 0.0(6)
C125 0.7(19) 0.4(12) 0.4(11) -0.2(10) 0.4(12) -0.4(13)
C129 0.3(7) 0.5(13) 0.3(8) -0.1(8) 0.0(6) 0.2(8)
C130 0.5(9) 0.3(8) 0.4(10) -0.1(7) 0.1(7) 0.3(7)
C131 0.1(3) 0.1(3) 0.2(3) 0.0(2) 0.1(2) 0.0(2)
C133 0.4(9) 0.4(12) 0.4(12) -0.1(10) 0.0(8) 0.1(9)
C134 0.3(9) 0.6(15) 0.5(14) -0.3(13) 0.3(10) -0.1(9)
C135 0.3(7) 0.6(15) 0.4(12) -0.1(10) 0.1(9) -0.1(9)
C136 0.2(6) 0.7(17) 0.3(10) 0.1(10) 0.1(6) 0.0(7)
C137 0.1(3) 0.1(3) 0.2(3) 0.0(2) 0.1(2) 0.0(2)
C138 0.9(3) 1.5(3) 0.4(3) 0.56(11) 0.31(12) 1.00(11)
C139 1(2) 0.3(9) 0.4(14) -0.1(10) 0.4(15) 0.0(13)
C140 0.4(12) 0.1(5) 1(2) 0.0(8) 0.3(14) 0.1(7)
C141 0.4(11) 0.4(12) 0.5(14) -0.2(10) 0.2(10) -0.1(9)
C142 0.3(8) 0.6(14) 0.1(5) 0.0(7) 0.0(5) -0.1(8)
C143 1(4) 0.3(9) 0.3(12) 0.1(8) 0.1(17) -0.3(15)
C144 0.4(9) 0.5(12) 0.4(12) -0.2(10) 0.1(9) 0.0(9)
C145 0.1(4) 1(3) 0.1(5) 0.2(9) 0.0(4) 0.1(8)
C146 1(2) 0.4(12) 1(2) 0.1(12) 0.3(18) -0.2(13)
C147 0.5(10) 0.3(7) 0.1(4) 0.0(4) 0.0(5) -0.2(8)
C148 0.4(10) 0.4(10) 0.3(9) 0.1(8) 0.1(8) 0.3(8)
C149 1.3(3) 1.5(3) 1.4(3) 1.38(2) -0.20(9) -0.44(2)
C150 0.1(3) 0.1(3) 0.1(3) 0.0(2) 0.0(2) 0.0(2)
C151 0.5(12) 0.5(15) 0.6(16) -0.2(12) 0.4(12) -0.3(11)
C152 0.3(7) 0.3(9) 0.2(8) 0.0(7) 0.0(6) 0.0(7)
C153 1.4(6) 1.2(6) 1.2(6) 0.04(11) 0.71(19) 0.97(11)
C154 2.0(2) 2.0(2) 1.8(2) 1.83(2) -0.40(7) -0.82(2)
C155 0.6(16) 0.7(19) 0.5(14) -0.2(13) 0.4(13) -0.2(15)
C157 0.5(14) 0.4(13) 0.5(17) 0.1(11) 0.2(12) 0.0(11)
C158 0.8(19) 0.2(7) 0.7(17) 0.2(9) 0.5(16) 0.1(9)
C159 0.6(14) 0.3(9) 0.3(8) -0.1(7) -0.1(8) 0.2(9)
C160 1(2) 0.3(10) 0.4(12) -0.1(9) 0.0(12) 0.2(12)
C161 0.5(10) 0.2(7) 0.6(15) 0.1(8) 0.3(10) 0.1(7)
C162 1(3) 0.4(14) 1(2) 0.3(16) 0(2) 0.2(16)
C164 0.6(13) 0.1(5) 0.6(15) 0.0(7) 0.4(12) 0.0(6)
C165 0.3(9) 1(2) 0.5(17) 0.1(14) 0.1(10) -0.1(11)
C166 1(4) 0.5(17) 0.3(10) 0.1(11) 0.3(17) 0(2)
C168 2(3) 2(3) 2(3) -0.2(2) 0.5(8) 1.2(2)
C169 0.9(10) 0.7(10) 1.7(10) -0.75(11) -0.5(3) 0.21(11)
C170 1.2(5) 1.0(5) 1.0(5) -0.81(2) 0.48(14) -0.55(2)
C171 1.1(11) 1.0(11) 1.1(11) -0.2(2) 0.8(4) -0.2(2)
C172 1.5(9) 1.3(9) 1.5(9) 0.12(11) 1.3(3) 0.00(11)
C174 1(2) 0.4(11) 0.1(5) 0.0(6) -0.1(8) -0.1(13)
C175 0.3(9) 0.7(19) 0.4(13) -0.1(12) -0.2(9) 0.2(10)
C176 0.5(16) 0.5(15) 0.3(12) 0.2(11) -0.2(13) -0.2(12)
C200 1.8(18) 1.7(18) 1.8(18) 0.00(11) 1.0(5) 0.96(11)

loop_
_atom_type_symbol
_atom_type_description
_atom_type_scat_dispersion_real
_atom_type_scat_dispersion_imag
_atom_type_scat_source
C C 0.0033 0.0016 'International Tables Vol C Tables 4.2.6.8 and 6.1.1.4'
H H 0.0000 0.0000 'International Tables Vol C Tables 4.2.6.8 and 6.1.1.4'
N N 0.0061 0.0033 'International Tables Vol C Tables 4.2.6.8 and 6.1.1.4'
O O 0.0106 0.0060 'International Tables Vol C Tables 4.2.6.8 and 6.1.1.4'
Eu Eu -0.1578 3.6682 'International Tables Vol C Tables 4.2.6.8 and 6.1.1.4'

loop_
_geom_angle_atom_site_label_1
_geom_angle_atom_site_label_2
_geom_angle_atom_site_label_3
_geom_angle
N4 Eu1 N6 145(8)
N4 Eu1 N5 109(6)
N6 Eu1 N5 82(7)
N4 Eu1 N3 70(9)
N6 Eu1 N3 143(9)
N5 Eu1 N3 71(8)
N4 Eu1 N1 70(8)
N6 Eu1 N1 84(7)
N5 Eu1 N1 70(7)
N3 Eu1 N1 109(6)
N4 Eu1 N7 143(8)
N6 Eu1 N7 70(7)
N5 Eu1 N7 84(6)
N3 Eu1 N7 82(7)
N1 Eu1 N7 145(9)
N4 Eu1 N8 82(7)
N6 Eu1 N8 108(6)
N5 Eu1 N8 146(7)
N3 Eu1 N8 84(7)
N1 Eu1 N8 142(8)
N7 Eu1 N8 71(7)
N4 Eu1 N9 83(7)
N6 Eu1 N9 70(8)
N5 Eu1 N9 142(8)
N3 Eu1 N9 145(9)
N1 Eu1 N9 82(6)
N7 Eu1 N9 109(6)
N8 Eu1 N9 70(7)
C89 O1 C97 113(10)
C145 O2 C78 119(10)
C107 O3 C88 118(10)
C52 O4 C159 127(10)
C95 O5 C106 118(10)
C136 O6 C41 120(10)
C77 O7 C60 113(10)
C161 O8 C44 116(10)
C55 O9 C152 117(10)
C73 O10 C96 117(10)
C137 O11 C138 105(10)
C56 O12 C103 118(10)
C131 O13 C114 123(10)
C79 O14 C102 117(10)
C150 O15 C175 111(10)
C71 O16 C98 116(10)
C49 N1 C1 109(10)
C49 N1 Eu1 124(10)
C1 N1 Eu1 124(10)
C24 N3 C32 106(10)
C24 N3 Eu1 125(10)
C32 N3 Eu1 125(10)
C26 N4 C10 109(10)
C26 N4 Eu1 125(10)
C10 N4 Eu1 124(10)
C18 N5 C21 109(10)
C18 N5 Eu1 125(10)
C21 N5 Eu1 122(10)
C14 N6 C93 106(10)
C14 N6 Eu1 125(10)
C93 N6 Eu1 126(10)
C36 N7 C8 108(10)
C36 N7 Eu1 125(10)
C8 N7 Eu1 124(10)
C100 N8 C15 107(10)
C100 N8 Eu1 125(10)
C15 N8 Eu1 123(10)
C4 N9 C94 107(10)
C4 N9 Eu1 124(10)
C94 N9 Eu1 126(10)
C18 N100 C49 122(10)
C32 N101 C21 123(10)
C10 N102 C24 126(10)
C26 N103 C1 124(10)
C100 N104 C4 125(10)
C8 N105 C15 121(10)
C36 N106 C93 125(10)
C94 N107 C14 125(10)
N103 C1 N1 127(10)
N103 C1 C54 122(10)
N1 C1 C54 111(10)
N9 C4 N104 130(10)
N9 C4 C68 111(10)
N104 C4 C68 119(10)
N105 C8 N7 128(10)
N105 C8 C46 122(10)
N7 C8 C46 110(10)
N102 C10 N4 128(10)
N102 C10 C69 122(10)
N4 C10 C69 110(10)
N6 C14 N107 128(10)
N6 C14 C70 112(10)
N107 C14 C70 120(10)
N8 C15 N105 131(10)
N8 C15 C105 110(10)
N105 C15 C105 119(10)
N100 C18 N5 129(10)
N100 C18 C82 121(10)
N5 C18 C82 110(10)
C60 C20 C105 120(10)
C60 C20 C100 133(10)
C105 C20 C100 106(10)
N101 C21 N5 128(10)
N101 C21 C63 126(10)
N5 C21 C63 105(10)
N102 C24 N3 125(10)
N102 C24 C34 122(10)
N3 C24 C34 112(10)
N103 C26 N4 129(10)
N103 C26 C29 121(10)
N4 C26 C29 109(10)
C69 C29 C73 120(10)
C69 C29 C26 108(10)
C73 C29 C26 132(10)
C88 C30 C93 134(10)
C88 C30 C70 122(10)
C93 C30 C70 104(10)
N101 C32 N3 129(10)
N101 C32 C37 118(10)
N3 C32 C37 112(10)
C71 C34 C37 118(10)
C71 C34 C24 135(10)
C37 C34 C24 107(10)
N106 C36 N7 129(10)
N106 C36 C51 123(10)
N7 C36 C51 108(10)
C150 C37 C34 125(10)
C150 C37 C32 132(10)
C34 C37 C32 102(10)
O6 C41 C92 125(10)
O6 C41 C68 124(10)
C92 C41 C68 111(10)
C68 C42 C94 105(10)
C68 C42 C95 125(10)
C94 C42 C95 129(10)
C54 C43 C56 122(10)
C54 C43 C49 109(10)
C56 C43 C49 129(10)
C105 C44 O8 121(10)
C105 C44 C83 112(10)
O8 C44 C83 128(10)
C80 C45 C56 120(10)
C80 C45 H45A 120.1
C56 C45 H45A 120.4
C89 C46 C51 122(10)
C89 C46 C8 133(10)
C51 C46 C8 105(10)
N100 C49 N1 129(10)
N100 C49 C43 123(10)
N1 C49 C43 108(10)
C46 C51 C78 121(10)
C46 C51 C36 108(10)
C78 C51 C36 130(10)
C104 C52 O4 123(10)
C104 C52 C70 119(10)
O4 C52 C70 118(10)
C137 C54 C43 120(10)
C137 C54 C1 136(10)
C43 C54 C1 104(10)
O9 C55 C66 125(10)
O9 C55 C69 121(10)
C66 C55 C69 115(10)
O12 C56 C45 120(10)
O12 C56 C43 126(10)
C45 C56 C43 114(10)
C84 C60 C20 120(10)
C84 C60 O7 113(10)
C20 C60 O7 127(10)
C89 C62 C74 119(10)
C89 C62 H62A 120.5
C74 C62 H62A 120.5
C82 C63 C79 122(10)
C82 C63 C21 109(10)
C79 C63 C21 129(10)
C81 C64 C71 123(10)
C81 C64 H64A 118.3
C71 C64 H64A 118.2
C92 C65 C95 122(10)
C92 C65 H65A 119.0
C95 C65 H65A 119.1
C101 C66 C55 124(10)
C101 C66 H66A 118.2
C55 C66 H66A 118.1
C42 C68 C41 122(10)
C42 C68 C4 104(10)
C41 C68 C4 133(10)
C55 C69 C29 124(10)
C55 C69 C10 132(10)
C29 C69 C10 104(10)
C52 C70 C14 136(10)
C52 C70 C30 118(10)
C14 C70 C30 106(10)
C34 C71 C64 116(10)
C34 C71 O16 124(10)
C64 C71 O16 120(10)
O10 C73 C101 122(10)
O10 C73 C29 124(10)
C101 C73 C29 113(10)
C62 C74 C78 124(10)
C62 C74 H74A 118.2
C78 C74 H74A 118.2
C79 C75 C87 120(10)
C79 C75 H75A 120.1
C87 C75 H75A 120.0
O7 C77 C109 114(10)
O7 C77 H77A 108.7
C109 C77 H77A 108.6
O7 C77 H77B 108.5
C109 C77 H77B 108.7
H77A C77 H77B 107.6
O2 C78 C51 122(10)
O2 C78 C74 125(10)
C51 C78 C74 113(10)
C75 C79 O14 118(10)
C75 C79 C63 118(10)
O14 C79 C63 124(10)
C137 C80 C45 126(10)
C137 C80 H80A 116.9
C45 C80 H80A 116.9
C150 C81 C64 120(10)
C150 C81 H81A 120.1
C64 C81 H81A 120.1
C63 C82 C131 122(10)
C63 C82 C18 106(10)
C131 C82 C18 131(10)
C84 C83 C44 126(10)
C84 C83 H83A 117.2
C44 C83 H83A 117.2
C83 C84 C60 119(10)
C83 C84 H84A 120.4
C60 C84 H84A 120.5
C131 C87 C75 122(10)
C131 C87 H87A 119.0
C75 C87 H87A 119.0
C30 C88 O3 126(10)
C30 C88 C99 118(10)
O3 C88 C99 116(10)
C62 C89 C46 121(10)
C62 C89 O1 113(10)
C46 C89 O1 126(10)
C65 C92 C41 128(10)
C65 C92 H92A 116.2
C41 C92 H92A 116.2
N106 C93 N6 124(10)
N106 C93 C30 123(10)
N6 C93 C30 112(10)
N107 C94 N9 126(10)
N107 C94 C42 122(10)
N9 C94 C42 112(10)
O5 C95 C42 128(10)
O5 C95 C65 121(10)
C42 C95 C65 111(10)
O10 C96 C110 107(10)
O10 C96 H96A 110.2
C110 C96 H96A 110.2
O10 C96 H96B 110.3
C110 C96 H96B 110.4
H96A C96 H96B 108.5
O1 C97 C147 114(10)
O1 C97 H97A 108.6
C147 C97 H97A 108.4
O1 C97 H97B 108.8
C147 C97 H97B 108.9
H97A C97 H97B 107.6
O16 C98 C113 106(10)
O16 C98 H98A 110.5
C113 C98 H98A 110.5
O16 C98 H98B 110.4
C113 C98 H98B 110.4
H98A C98 H98B 108.6
C104 C99 C88 119(10)
C104 C99 H99A 120.3
C88 C99 H99A 120.5
N104 C100 N8 125(10)
N104 C100 C20 123(10)
N8 C100 C20 112(10)
C66 C101 C73 124(10)
C66 C101 H10I 118.2
C73 C101 H10I 118.1
O14 C102 C111 112(10)
O14 C102 H10J 109.3
C111 C102 H10J 109.3
O14 C102 H10K 109.3
C111 C102 H10K 109.3
H10J C102 H10K 108.0
O12 C103 C142 113(10)
O12 C103 H10L 109.2
C142 C103 H10L 109.2
O12 C103 H10M 108.9
C142 C103 H10M 108.8
H10L C103 H10M 107.8
C52 C104 C99 124(10)
C52 C104 H10N 117.9
C99 C104 H10N 118.0
C44 C105 C20 122(10)
C44 C105 C15 132(10)
C20 C105 C15 105(10)
O5 C106 C112 111(10)
O5 C106 H10O 109.6
C112 C106 H10O 109.5
O5 C106 H10P 109.5
C112 C106 H10P 109.5
H10O C106 H10P 108.1
O3 C107 C123 117(10)
O3 C107 H10Q 108.1
C123 C107 H10Q 108.0
O3 C107 H10R 107.9
C123 C107 H10R 108.1
H10Q C107 H10R 107.3
C115 C108 C174 99(10)
C115 C108 H10A 111.9
C174 C108 H10A 111.6
C115 C108 H10B 112.4
C174 C108 H10B 112.3
H10A C108 H10B 109.6
C165 C109 C77 114(10)
C165 C109 H10T 109.3
C77 C109 H10T 108.8
C165 C109 H10U 108.4
C77 C109 H10U 108.9
H10T C109 H10U 107.7
C129 C110 C96 126(10)
C129 C110 H11A 105.9
C96 C110 H11A 105.7
C129 C110 H11R 105.8
C96 C110 H11R 105.8
H11A C110 H11R 106.2
C102 C111 C140 121(10)
C102 C111 H11B 107.2
C140 C111 H11B 107.5
C102 C111 H11C 107.2
C140 C111 H11C 106.9
H11B C111 H11C 106.8
C106 C112 C164 112(10)
C106 C112 H11D 109.3
C164 C112 H11D 109.3
C106 C112 H11E 109.2
C164 C112 H11E 109.1
H11D C112 H11E 107.9
C125 C113 C98 124(10)
C125 C113 H11F 106.3
C98 C113 H11F 106.4
C125 C113 H11G 106.3
C98 C113 H11G 106.2
H11F C113 H11G 106.4
O13 C114 C119 108(10)
O13 C114 H11H 110.0
C119 C114 H11H 110.0
O13 C114 H11I 110.1
C119 C114 H11I 110.1
H11H C114 H11I 108.4
C108 C115 C152 115(10)
C108 C115 H11J 109.0
C152 C115 H11J 108.6
C108 C115 H11Q 108.6
C152 C115 H11Q 108.2
H11J C115 H11Q 107.5
C133 C117 C147 113(10)
C133 C117 H11K 109.6
C147 C117 H11K 109.1
C133 C117 H11L 108.5
C147 C117 H11L 108.9
H11K C117 H11L 107.8
C172 C118 C138 111(10)
C172 C118 H11M 110.2
C138 C118 H11M 109.4
C172 C118 H11N 108.3
C138 C118 H11N 109.4
H11M C118 H11N 108.0
C139 C119 C114 106(10)
C139 C119 H11O 110.3
C114 C119 H11O 110.7
C139 C119 H11P 110.5
C114 C119 H11P 110.6
H11O C119 H11P 108.7
C145 C122 C146 109(10)
C145 C122 H12A 109.4
C146 C122 H12A 110.1
C145 C122 H12B 110.1
C146 C122 H12B 110.0
H12A C122 H12B 108.3
C107 C123 C144 112(10)
C107 C123 H12C 109.1
C144 C123 H12C 109.4
C107 C123 H12D 109.2
C144 C123 H12D 109.0
H12C C123 H12D 107.9
C161 C124 C155 109(10)
C161 C124 H12E 109.5
C155 C124 H12E 109.7
C161 C124 H12F 110.0
C155 C124 H12F 110.0
H12E C124 H12F 108.2
C113 C125 C151 137(10)
C113 C125 H12G 102.9
C151 C125 H12G 103.5
C113 C125 H12J 102.8
C151 C125 H12J 102.9
H12G C125 H12J 105.0
C130 C129 C110 119(10)
C130 C129 H12H 107.6
C110 C129 H12H 107.7
C130 C129 H12I 107.5
C110 C129 H12I 107.7
H12H C129 H12I 107.0
C129 C130 H13A 109.6
C129 C130 H13B 109.3
H13A C130 H13B 109.5
C129 C130 H13C 109.5
H13A C130 H13C 109.5
H13B C130 H13C 109.5
O13 C131 C87 123(10)
O13 C131 C82 121(10)
C87 C131 C82 116(10)
C117 C133 H13D 109.4
C117 C133 H13E 109.0
H13D C133 H13E 109.5
C117 C133 H13F 110.0
H13D C133 H13F 109.5
H13E C133 H13F 109.5
C136 C134 C176 112(10)
C136 C134 H13J 109.1
C176 C134 H13J 109.0
C136 C134 H13K 109.4
C176 C134 H13K 109.4
H13J C134 H13K 107.9
C176 C135 H13G 109.5
C176 C135 H13H 109.5
H13G C135 H13H 109.5
C176 C135 H13I 109.4
H13G C135 H13I 109.5
H13H C135 H13I 109.5
O6 C136 C134 131(10)
O6 C136 H13L 104.7
C134 C136 H13L 104.7
O6 C136 H13Q 104.2
C134 C136 H13Q 104.6
H13L C136 H13Q 105.7
C80 C137 C54 118(10)
C80 C137 O11 124(10)
C54 C137 O11 118(10)
O11 C138 C118 83(10)
O11 C138 H13M 114.5
C118 C138 H13M 114.8
O11 C138 H13N 115.0
C118 C138 H13N 114.8
H13M C138 H13N 111.8
C157 C139 C119 113(10)
C157 C139 H13O 109.1
C119 C139 H13O 108.6
C157 C139 H13P 109.0
C119 C139 H13P 108.7
H13O C139 H13P 107.7
C141 C140 C111 99(10)
C141 C140 H14A 112.2
C111 C140 H14A 111.8
C141 C140 H14B 112.0
C111 C140 H14B 111.8
H14A C140 H14B 109.6
C140 C141 H14C 109.2
C140 C141 H14D 109.5
H14C C141 H14D 109.5
C140 C141 H14E 109.8
H14C C141 H14E 109.5
H14D C141 H14E 109.5
C103 C142 C143 110(10)
C103 C142 H14F 109.5
C143 C142 H14F 109.8
C103 C142 H14G 109.4
C143 C142 H14G 109.6
H14F C142 H14G 108.1
C142 C143 C171 107(10)
C142 C143 H14H 110.5
C171 C143 H14H 110.6
C142 C143 H14I 110.2
C171 C143 H14I 109.6
H14H C143 H14I 108.5
C123 C144 C170 110(10)
C123 C144 H14J 109.8
C170 C144 H14J 110.2
C123 C144 H14K 109.4
C170 C144 H14K 109.3
H14J C144 H14K 108.2
O2 C145 C122 116(10)
O2 C145 H14N 107.9
C122 C145 H14N 107.9
O2 C145 H14U 108.5
C122 C145 H14U 108.8
H14N C145 H14U 107.5
C169 C146 C122 110(10)
C169 C146 H14L 110.4
C122 C146 H14L 109.9
C169 C146 H14M 108.8
C122 C146 H14M 109.8
H14L C146 H14M 108.2
C97 C147 C117 114(10)
C97 C147 H14O 109.1
C117 C147 H14O 108.7
C97 C147 H14P 108.6
C117 C147 H14P 109.0
H14O C147 H14P 107.7
C175 C148 C149 112(10)
C175 C148 H14Q 108.8
C149 C148 H14Q 109.1
C175 C148 H14R 110.1
C149 C148 H14R 108.5
H14Q C148 H14R 107.9
C148 C149 C154 110(10)
C148 C149 H14S 109.8
C154 C149 H14S 111.1
C148 C149 H14T 108.9
C154 C149 H14T 109.1
H14S C149 H14T 108.2
C37 C150 O15 124(10)
C37 C150 C81 118(10)
O15 C150 C81 118(10)
C125 C151 H15A 109.0
C125 C151 H15B 110.1
H15A C151 H15B 109.5
C125 C151 H15C 109.4
H15A C151 H15C 109.5
H15B C151 H15C 109.5
C115 C152 O9 109(10)
C115 C152 H15D 110.2
O9 C152 H15D 109.5
C115 C152 H15E 109.9
O9 C152 H15E 109.8
H15D C152 H15E 108.3
C160 C153 C159 112(10)
C160 C153 H15F 109.0
C159 C153 H15F 109.0
C160 C153 H15G 109.8
C159 C153 H15G 109.0
H15F C153 H15G 107.9
C149 C154 H15H 108.6
C149 C154 H15I 110.9
H15H C154 H15I 109.5
C149 C154 H15J 108.9
H15H C154 H15J 109.5
H15I C154 H15J 109.5
C168 C155 C124 108(10)
C168 C155 H15K 112.9
C124 C155 H15K 110.2
C168 C155 H15L 107.3
C124 C155 H15L 109.9
H15K C155 H15L 108.4
C139 C157 H15M 109.2
C139 C157 H15N 109.6
H15M C157 H15N 109.5
C139 C157 H15O 109.6
H15M C157 H15O 109.5
H15N C157 H15O 109.5
C164 C158 H15P 109.6
C164 C158 H15Q 109.0
H15P C158 H15Q 109.5
C164 C158 H15R 109.8
H15P C158 H15R 109.5
H15Q C158 H15R 109.5
O4 C159 C153 160(10)
O4 C159 H15S 96.4
C153 C159 H15S 95.9
O4 C159 H15T 95.8
C153 C159 H15T 96.5
H15S C159 H15T 103.4
C200 C160 C153 113(10)
C200 C160 H16A 105.6
C153 C160 H16A 108.4
C200 C160 H16Z 112.9
C153 C160 H16Z 109.2
H16A C160 H16Z 107.8
O8 C161 C124 115(10)
O8 C161 H16B 108.1
C124 C161 H16B 108.2
O8 C161 H16C 108.7
C124 C161 H16C 108.6
H16B C161 H16C 107.5
C172 C162 H16D 107.9
C172 C162 H16E 109.3
H16D C162 H16E 109.5
C172 C162 H16F 111.2
H16D C162 H16F 109.5
H16E C162 H16F 109.5
C158 C164 C112 112(10)
C158 C164 H16G 109.6
C112 C164 H16G 109.2
C158 C164 H16H 108.8
C112 C164 H16H 109.4
H16G C164 H16H 108.0
C109 C165 C166 112(10)
C109 C165 H16I 108.7
C166 C165 H16I 108.6
C109 C165 H16J 109.6
C166 C165 H16J 109.7
H16I C165 H16J 107.9
C165 C166 H16K 109.5
C165 C166 H16L 108.9
H16K C166 H16L 109.5
C165 C166 H16M 110.0
H16K C166 H16M 109.5
H16L C166 H16M 109.5
C155 C168 H16N 109.3
C155 C168 H16O 106.7
H16N C168 H16O 109.5
C155 C168 H16P 112.4
H16N C168 H16P 109.5
H16O C168 H16P 109.5
C146 C169 H16Q 109.7
C146 C169 H16R 108.5
H16Q C169 H16R 109.5
C146 C169 H16S 110.2
H16Q C169 H16S 109.5
H16R C169 H16S 109.5
C144 C170 H17A 109.3
C144 C170 H17B 110.0
H17A C170 H17B 109.5
C144 C170 H17C 109.1
H17A C170 H17C 109.5
H17B C170 H17C 109.5
C143 C171 H17D 109.8
C143 C171 H17E 109.8
H17D C171 H17E 109.5
C143 C171 H17F 108.8
H17D C171 H17F 109.5
H17E C171 H17F 109.5
C118 C172 C162 108(10)
C118 C172 H17G 109.2
C162 C172 H17G 108.9
C118 C172 H17H 110.5
C162 C172 H17H 112.1
H17G C172 H17H 108.5
C108 C174 H17I 109.3
C108 C174 H17J 109.2
H17I C174 H17J 109.5
C108 C174 H17K 109.9
H17I C174 H17K 109.5
H17J C174 H17K 109.5
O15 C175 C148 121(10)
O15 C175 H17L 106.7
C148 C175 H17L 106.9
O15 C175 H17O 107.5
C148 C175 H17O 107.3
H17L C175 H17O 107.0
C134 C176 C135 111(10)
C134 C176 H17M 109.2
C135 C176 H17M 109.4
C134 C176 H17N 109.6
C135 C176 H17N 109.3
H17M C176 H17N 108.0
C160 C200 H20A 110.5
C160 C200 H20B 112.5
H20A C200 H20B 109.5
C160 C200 H20C 105.3
H20A C200 H20C 109.5
H20B C200 H20C 109.5

loop_
_geom_bond_atom_site_label_1
_geom_bond_atom_site_label_2
_geom_bond_distance
Eu1 N4 2.5(2)
Eu1 N6 2.5(2)
Eu1 N5 2.47(19)
Eu1 N3 2.5(2)
Eu1 N1 2.48(18)
Eu1 N7 2.5(2)
Eu1 N8 2.48(19)
Eu1 N9 2.49(18)
O1 C89 1.4(4)
O1 C97 1.4(4)
O2 C145 1.2(5)
O2 C78 1.3(4)
O3 C107 1.4(4)
O3 C88 1.4(4)
O4 C52 1.4(4)
O4 C159 1.5(3)
O5 C95 1.3(4)
O5 C106 1.4(3)
O6 C136 1.3(6)
O6 C41 1.3(4)
O7 C77 1.3(4)
O7 C60 1.4(4)
O8 C161 1.4(6)
O8 C44 1.4(4)
O9 C55 1.3(4)
O9 C152 1.5(7)
O10 C73 1.4(4)
O10 C96 1.4(3)
O11 C137 1.4(3)
O11 C138 1.5(7)
O12 C56 1.3(4)
O12 C103 1.4(4)
O13 C131 1.3(3)
O13 C114 1.5(5)
O14 C79 1.4(3)
O14 C102 1.4(3)
O15 C150 1.3(4)
O15 C175 1.4(4)
O16 C71 1.4(4)
O16 C98 1.4(3)
N1 C49 1.4(3)
N1 C1 1.4(3)
N3 C24 1.4(3)
N3 C32 1.4(3)
N4 C26 1.3(3)
N4 C10 1.4(3)
N5 C18 1.4(3)
N5 C21 1.4(3)
N6 C14 1.4(3)
N6 C93 1.4(3)
N7 C36 1.4(3)
N7 C8 1.4(3)
N8 C100 1.4(3)
N8 C15 1.4(3)
N9 C4 1.3(3)
N9 C94 1.4(3)
N100 C18 1.3(3)
N100 C49 1.3(3)
N101 C32 1.3(3)
N101 C21 1.4(4)
N102 C10 1.3(3)
N102 C24 1.3(3)
N103 C26 1.3(3)
N103 C1 1.4(3)
N104 C100 1.3(3)
N104 C4 1.3(3)
N105 C8 1.3(3)
N105 C15 1.4(3)
N106 C36 1.3(3)
N106 C93 1.4(3)
N107 C94 1.3(3)
N107 C14 1.4(3)
C1 C54 1.5(4)
C4 C68 1.5(4)
C8 C46 1.4(4)
C10 C69 1.5(4)
C14 C70 1.4(4)
C15 C105 1.5(4)
C18 C82 1.5(4)
C20 C60 1.3(4)
C20 C105 1.4(4)
C20 C100 1.4(3)
C21 C63 1.5(4)
C24 C34 1.4(4)
C26 C29 1.5(4)
C29 C69 1.4(4)
C29 C73 1.4(4)
C30 C88 1.4(4)
C30 C93 1.4(4)
C30 C70 1.4(3)
C32 C37 1.5(4)
C34 C71 1.4(4)
C34 C37 1.4(4)
C36 C51 1.5(4)
C37 C150 1.3(4)
C41 C92 1.4(5)
C41 C68 1.4(4)
C42 C68 1.4(4)
C42 C94 1.4(4)
C42 C95 1.4(4)
C43 C54 1.4(4)
C43 C56 1.4(4)
C43 C49 1.5(4)
C44 C105 1.4(4)
C44 C83 1.4(4)
C45 C80 1.4(4)
C45 C56 1.4(4)
C45 H45A 0.9300
C46 C89 1.4(4)
C46 C51 1.4(4)
C51 C78 1.4(4)
C52 C104 1.3(4)
C52 C70 1.4(4)
C54 C137 1.4(4)
C55 C66 1.4(5)
C55 C69 1.4(4)
C60 C84 1.3(4)
C62 C89 1.3(4)
C62 C74 1.4(4)
C62 H62A 0.9300
C63 C82 1.4(3)
C63 C79 1.4(4)
C64 C81 1.4(4)
C64 C71 1.4(4)
C64 H64A 0.9800
C65 C92 1.3(5)
C65 C95 1.5(5)
C65 H65A 0.9700
C66 C101 1.4(5)
C66 H66A 0.9300
C73 C101 1.4(4)
C74 C78 1.5(4)
C74 H74A 0.9300
C75 C79 1.4(4)
C75 C87 1.4(4)
C75 H75A 0.9300
C77 C109 1.5(3)
C77 H77A 0.9700
C77 H77B 1.0500
C80 C137 1.3(4)
C80 H80A 0.9300
C81 C150 1.4(4)
C81 H81A 0.9300
C82 C131 1.4(4)
C83 C84 1.3(4)
C83 H83A 0.9300
C84 H84A 0.9300
C87 C131 1.4(4)
C87 H87A 1.00
C88 C99 1.4(5)
C92 H92A 0.8600
C96 C110 1.5(4)
C96 H96A 0.9700
C96 H96B 0.9700
C97 C147 1.5(3)
C97 H97A 0.9700
C97 H97B 0.9700
C98 C113 1.5(5)
C98 H98A 0.9700
C98 H98B 0.9700
C99 C104 1.4(4)
C99 H99A 0.9300
C101 H10I 0.9300
C102 C111 1.5(5)
C102 H10J 0.9700
C102 H10K 0.9700
C103 C142 1.5(3)
C103 H10L 0.9700
C103 H10M 0.9700
C104 H10N 0.9300
C106 C112 1.5(3)
C106 H10O 0.9700
C106 H10P 0.9700
C107 C123 1.5(2)
C107 H10Q 0.9700
C107 H10R 0.9700
C108 C115 1.3(9)
C108 C174 1.5(11)
C108 H10A 0.9700
C108 H10B 0.9700
C109 C165 1.5(4)
C109 H10T 0.9700
C109 H10U 0.9700
C110 C129 1.4(6)
C110 H11A 0.9700
C110 H11R 0.9700
C111 C140 1.6(9)
C111 H11B 0.9700
C111 H11C 0.9700
C112 C164 1.5(4)
C112 H11D 0.9700
C112 H11E 0.9700
C113 C125 1.4(7)
C113 H11F 0.9700
C113 H11G 0.9700
C114 C119 1.5(9)
C114 H11H 0.9700
C114 H11I 0.9700
C115 C152 1.5(7)
C115 H11J 0.9700
C115 H11Q 0.9700
C117 C133 1.5(4)
C117 C147 1.5(4)
C117 H11K 0.9700
C117 H11L 0.9700
C118 C172 1.5(4)
C118 C138 1.5(4)
C118 H11M 0.9700
C118 H11N 0.9700
C119 C139 1.5(12)
C119 H11O 0.9700
C119 H11P 0.9700
C122 C145 1.5(3)
C122 C146 1.5(3)
C122 H12A 0.9700
C122 H12B 0.9700
C123 C144 1.5(2)
C123 H12C 0.9700
C123 H12D 0.9700
C124 C161 1.5(3)
C124 C155 1.6(3)
C124 H12E 0.9700
C124 H12F 0.9700
C125 C151 1.4(7)
C125 H12G 0.9700
C125 H12J 0.9700
C129 C130 1.4(8)
C129 H12H 0.9700
C129 H12I 0.9700
C130 H13A 0.9600
C130 H13B 0.9600
C130 H13C 0.9600
C133 H13D 0.9600
C133 H13E 0.9600
C133 H13F 0.9600
C134 C136 1.5(3)
C134 C176 1.5(3)
C134 H13J 0.9700
C134 H13K 0.9700
C135 C176 1.5(3)
C135 H13G 0.9600
C135 H13H 0.9600
C135 H13I 0.9600
C136 H13L 0.9700
C136 H13Q 0.9700
C138 H13M 0.9700
C138 H13N 0.9700
C139 C157 1.4(9)
C139 H13O 0.9700
C139 H13P 0.9700
C140 C141 1.5(13)
C140 H14A 0.9700
C140 H14B 0.9700
C141 H14C 0.9600
C141 H14D 0.9600
C141 H14E 0.9600
C142 C143 1.5(4)
C142 H14F 0.9700
C142 H14G 0.9700
C143 C171 1.5(4)
C143 H14H 0.9700
C143 H14I 0.9700
C144 C170 1.5(2)
C144 H14J 0.9700
C144 H14K 0.9700
C145 H14N 0.9700
C145 H14U 0.9700
C146 C169 1.5(3)
C146 H14L 0.9700
C146 H14M 0.9700
C147 H14O 0.9700
C147 H14P 0.9700
C148 C175 1.5(3)
C148 C149 1.5(3)
C148 H14Q 0.9700
C148 H14R 0.9700
C149 C154 1.5(3)
C149 H14S 0.9700
C149 H14T 0.9700
C151 H15A 0.9600
C151 H15B 0.9600
C151 H15C 0.9600
C152 H15D 0.9700
C152 H15E 0.9700
C153 C160 1.5(3)
C153 C159 1.5(3)
C153 H15F 0.9700
C153 H15G 0.9700
C154 H15H 0.9600
C154 H15I 0.9600
C154 H15J 0.9600
C155 C168 1.5(4)
C155 H15K 0.9700
C155 H15L 0.9700
C157 H15M 0.9600
C157 H15N 0.9600
C157 H15O 0.9600
C158 C164 1.5(4)
C158 H15P 0.9600
C158 H15Q 0.9600
C158 H15R 0.9600
C159 H15S 0.9700
C159 H15T 0.9700
C160 C200 1.5(5)
C160 H16A 0.9700
C160 H16Z 0.9700
C161 H16B 0.9700
C161 H16C 0.9700
C162 C172 1.6(4)
C162 H16D 0.9600
C162 H16E 0.9600
C162 H16F 0.9600
C164 H16G 0.9700
C164 H16H 0.9700
C165 C166 1.6(4)
C165 H16I 0.9700
C165 H16J 0.9700
C166 H16K 0.9600
C166 H16L 0.9600
C166 H16M 0.9600
C168 H16N 0.9600
C168 H16O 0.9600
C168 H16P 0.9600
C169 H16Q 0.9600
C169 H16R 0.9600
C169 H16S 0.9600
C170 H17A 0.9600
C170 H17B 0.9600
C170 H17C 0.9600
C171 H17D 0.9600
C171 H17E 0.9600
C171 H17F 0.9600
C172 H17G 0.9700
C172 H17H 0.9700
C174 H17I 0.9600
C174 H17J 0.9600
C174 H17K 0.9600
C175 H17L 0.9700
C175 H17O 0.9700
C176 H17M 0.9700
C176 H17N 0.9700
C200 H20A 0.9600
C200 H20B 0.9600
C200 H20C 0.9600
